data_4100119
_journal_name_full 'Journal of the American Chemical Society'
_journal_paper_doi 10.1021/ja050938y
_journal_year 2005
_chemical_formula_sum 'C54 H120 Co K O9 Si8'
_chemical_formula_weight 1236.25
_space_group_IT_number 2
_symmetry_cell_setting triclinic
_symmetry_space_group_name_Hall '-P 1'
_symmetry_space_group_name_H-M 'P -1'
_cell_angle_alpha 93.177(5)
_cell_angle_beta 94.693(6)
_cell_angle_gamma 95.974(6)
_cell_formula_units_Z 2
_cell_length_a 14.2630(18)
_cell_length_b 15.8900(16)
_cell_length_c 16.2050(15)
_cell_measurement_temperature 120.0(1)
_cell_volume 3632.9(7)
_diffrn_ambient_temperature 120.0(1)
_exptl_crystal_density_diffrn 1.130
_cod_depositor_comments
;
The following automatic conversions were performed:
'_symmetry_cell_setting' value 'Triclinic' changed to 'triclinic'
according to '/home/saulius/struct/CIF-dictionaries/cif_core.dic'
dictionary named 'cif_core.dic' version 2.4.1 from 2010-06-29.

Automatic conversion script
Id: cif_fix_enum 1527 2010-12-29 10:47:43Z saulius 
;
_cod_database_code 4100119

loop_
_symmetry_equiv_pos_as_xyz
'x, y, z'
'-x, -y, -z'

loop_
_atom_site_label
_atom_site_type_symbol
_atom_site_fract_x
_atom_site_fract_y
_atom_site_fract_z
_atom_site_U_iso_or_equiv
_atom_site_adp_type
_atom_site_occupancy
_atom_site_symmetry_multiplicity
_atom_site_calc_flag
_atom_site_refinement_flags
_atom_site_disorder_assembly
_atom_site_disorder_group
Co1 Co 0.13117(2) 0.213644(18) 0.217300(18) 0.01956(8) Uani 1 1 d . . .
K1 K -0.21016(4) 0.29576(3) 0.27526(3) 0.02494(11) Uani 1 1 d . . .
Si1 Si 0.25162(5) 0.24069(4) 0.33021(4) 0.02222(14) Uani 1 1 d . . .
Si2 Si 0.26370(5) 0.13113(4) 0.23834(4) 0.02062(13) Uani 1 1 d . . .
Si3 Si 0.25909(5) 0.21831(4) 0.12913(4) 0.02109(13) Uani 1 1 d . . .
Si4 Si 0.25512(5) 0.32935(4) 0.22156(4) 0.02076(13) Uani 1 1 d . . .
Si5 Si 0.25729(6) 0.26434(4) 0.47644(4) 0.03133(16) Uani 1 1 d . . .
Si6 Si 0.25096(5) -0.01929(4) 0.22885(4) 0.02164(13) Uani 1 1 d . . .
Si7 Si 0.27383(5) 0.19733(4) -0.01523(4) 0.02351(14) Uani 1 1 d . . .
Si8 Si 0.22810(5) 0.47446(4) 0.22693(4) 0.02213(13) Uani 1 1 d . . .
O1 O 0.00491(14) 0.07324(11) 0.13430(12) 0.0380(4) Uani 1 1 d . . .
O2 O -0.01225(12) 0.31659(11) 0.26985(11) 0.0324(4) Uani 1 1 d . . .
O3 O -0.19586(13) 0.21683(12) 0.11889(11) 0.0363(4) Uani 1 1 d . . .
O4 O -0.37367(12) 0.22757(11) 0.17472(11) 0.0308(4) Uani 1 1 d . . .
O5 O -0.38486(13) 0.32514(12) 0.32508(12) 0.0381(4) Uani 1 1 d . . .
O6 O -0.17702(14) 0.32680(11) 0.44426(11) 0.0347(4) Uani 1 1 d . . .
O7 O -0.16205(13) 0.46796(11) 0.34923(11) 0.0337(4) Uani 1 1 d . . .
O8 O -0.23703(15) 0.43498(12) 0.18603(12) 0.0419(5) Uani 1 1 d . . .
O9 O -0.21380(14) 0.13593(11) 0.33491(13) 0.0406(5) Uani 1 1 d . . .
C1 C 0.2740(4) 0.38240(19) 0.5038(2) 0.0727(13) Uani 1 1 d . . .
H1A H 0.2205 0.4076 0.4804 0.109 Uiso 1 1 calc R . .
H1B H 0.3304 0.4069 0.4820 0.109 Uiso 1 1 calc R . .
H1C H 0.2797 0.3926 0.5631 0.109 Uiso 1 1 calc R . .
C2 C 0.3689(2) 0.22110(19) 0.52643(16) 0.0385(6) Uani 1 1 d . . .
C3 C 0.3667(2) 0.1261(2) 0.5085(2) 0.0530(8) Uani 1 1 d . . .
H3A H 0.3128 0.0975 0.5309 0.080 Uiso 1 1 calc R . .
H3B H 0.4236 0.1072 0.5335 0.080 Uiso 1 1 calc R . .
H3C H 0.3625 0.1134 0.4496 0.080 Uiso 1 1 calc R . .
C4 C 0.3822(3) 0.2409(2) 0.62082(18) 0.0554(9) Uani 1 1 d . . .
H4A H 0.3290 0.2143 0.6458 0.083 Uiso 1 1 calc R . .
H4B H 0.3871 0.3011 0.6327 0.083 Uiso 1 1 calc R . .
H4C H 0.4390 0.2196 0.6429 0.083 Uiso 1 1 calc R . .
C5 C 0.4548(3) 0.2640(3) 0.4898(2) 0.0905(17) Uani 1 1 d . . .
H5A H 0.4482 0.2531 0.4306 0.136 Uiso 1 1 calc R . .
H5B H 0.5109 0.2420 0.5126 0.136 Uiso 1 1 calc R . .
H5C H 0.4597 0.3241 0.5031 0.136 Uiso 1 1 calc R . .
C6 C 0.1392(2) 0.2230(2) 0.51714(16) 0.0412(7) Uani 1 1 d . . .
C7 C 0.1130(3) 0.1292(3) 0.4943(3) 0.0854(15) Uani 1 1 d . . .
H7A H 0.1606 0.0977 0.5190 0.128 Uiso 1 1 calc R . .
H7B H 0.1086 0.1192 0.4350 0.128 Uiso 1 1 calc R . .
H7C H 0.0531 0.1112 0.5143 0.128 Uiso 1 1 calc R . .
C8 C 0.0626(3) 0.2716(4) 0.4766(3) 0.113(2) Uani 1 1 d . . .
H8A H 0.0782 0.3312 0.4905 0.169 Uiso 1 1 calc R . .
H8B H 0.0028 0.2531 0.4965 0.169 Uiso 1 1 calc R . .
H8C H 0.0588 0.2609 0.4175 0.169 Uiso 1 1 calc R . .
C9 C 0.1389(3) 0.2381(3) 0.61095(19) 0.0687(11) Uani 1 1 d . . .
H9A H 0.1541 0.2974 0.6263 0.103 Uiso 1 1 calc R . .
H9B H 0.1850 0.2067 0.6382 0.103 Uiso 1 1 calc R . .
H9C H 0.0773 0.2195 0.6273 0.103 Uiso 1 1 calc R . .
C10 C 0.19443(19) -0.05433(16) 0.12200(15) 0.0327(6) Uani 1 1 d . . .
H10A H 0.1305 -0.0401 0.1170 0.049 Uiso 1 1 calc R . .
H10B H 0.1944 -0.1146 0.1129 0.049 Uiso 1 1 calc R . .
H10C H 0.2295 -0.0262 0.0815 0.049 Uiso 1 1 calc R . .
C11 C 0.37902(18) -0.04909(15) 0.23540(17) 0.0297(5) Uani 1 1 d . . .
C12 C 0.43898(19) -0.00478(17) 0.31147(18) 0.0380(6) Uani 1 1 d . . .
H12A H 0.4371 0.0554 0.3107 0.057 Uiso 1 1 calc R . .
H12B H 0.5032 -0.0175 0.3102 0.057 Uiso 1 1 calc R . .
H12C H 0.4141 -0.0245 0.3611 0.057 Uiso 1 1 calc R . .
C13 C 0.4242(2) -0.01984(17) 0.15728(19) 0.0395(6) Uani 1 1 d . . .
H13A H 0.3883 -0.0474 0.1088 0.059 Uiso 1 1 calc R . .
H13B H 0.4880 -0.0344 0.1589 0.059 Uiso 1 1 calc R . .
H13C H 0.4246 0.0405 0.1554 0.059 Uiso 1 1 calc R . .
C14 C 0.3833(2) -0.14516(16) 0.2377(2) 0.0435(7) Uani 1 1 d . . .
H14A H 0.3463 -0.1737 0.1902 0.065 Uiso 1 1 calc R . .
H14B H 0.3584 -0.1646 0.2874 0.065 Uiso 1 1 calc R . .
H14C H 0.4478 -0.1572 0.2370 0.065 Uiso 1 1 calc R . .
C15 C 0.17204(17) -0.07529(14) 0.30535(15) 0.0260(5) Uani 1 1 d . . .
C16 C 0.1472(2) -0.16988(16) 0.27906(18) 0.0363(6) Uani 1 1 d . . .
H16A H 0.1189 -0.1760 0.2229 0.054 Uiso 1 1 calc R . .
H16B H 0.1034 -0.1949 0.3150 0.054 Uiso 1 1 calc R . .
H16C H 0.2037 -0.1979 0.2828 0.054 Uiso 1 1 calc R . .
C17 C 0.07852(19) -0.03503(17) 0.30280(17) 0.0351(6) Uani 1 1 d . . .
H17A H 0.0493 -0.0400 0.2470 0.053 Uiso 1 1 calc R . .
H17B H 0.0909 0.0238 0.3215 0.053 Uiso 1 1 calc R . .
H17C H 0.0369 -0.0638 0.3383 0.053 Uiso 1 1 calc R . .
C18 C 0.2177(2) -0.06648(18) 0.39457(16) 0.0377(6) Uani 1 1 d . . .
H18A H 0.2334 -0.0075 0.4115 0.057 Uiso 1 1 calc R . .
H18B H 0.2742 -0.0946 0.3976 0.057 Uiso 1 1 calc R . .
H18C H 0.1742 -0.0918 0.4306 0.057 Uiso 1 1 calc R . .
C19 C 0.3024(2) 0.08591(17) -0.04005(17) 0.0427(7) Uani 1 1 d . . .
H19A H 0.3611 0.0773 -0.0100 0.064 Uiso 1 1 calc R . .
H19B H 0.3078 0.0776 -0.0985 0.064 Uiso 1 1 calc R . .
H19C H 0.2527 0.0461 -0.0242 0.064 Uiso 1 1 calc R . .
C20 C 0.38181(18) 0.27050(16) -0.04310(15) 0.0301(5) Uani 1 1 d . . .
C21 C 0.3662(2) 0.36394(18) -0.0320(2) 0.0517(8) Uani 1 1 d . . .
H21A H 0.3122 0.3746 -0.0677 0.078 Uiso 1 1 calc R . .
H21B H 0.4212 0.3985 -0.0461 0.078 Uiso 1 1 calc R . .
H21C H 0.3555 0.3775 0.0247 0.078 Uiso 1 1 calc R . .
C22 C 0.4680(2) 0.2564(3) 0.0149(2) 0.0643(11) Uani 1 1 d . . .
H22A H 0.4795 0.1980 0.0092 0.096 Uiso 1 1 calc R . .
H22B H 0.4563 0.2706 0.0712 0.096 Uiso 1 1 calc R . .
H22C H 0.5224 0.2917 0.0008 0.096 Uiso 1 1 calc R . .
C23 C 0.4054(3) 0.2523(2) -0.13272(19) 0.0545(9) Uani 1 1 d . . .
H23A H 0.3520 0.2605 -0.1704 0.082 Uiso 1 1 calc R . .
H23B H 0.4198 0.1948 -0.1399 0.082 Uiso 1 1 calc R . .
H23C H 0.4591 0.2903 -0.1440 0.082 Uiso 1 1 calc R . .
C24 C 0.15626(18) 0.20958(17) -0.07789(15) 0.0306(5) Uani 1 1 d . . .
C25 C 0.1651(2) 0.2154(2) -0.17055(17) 0.0479(8) Uani 1 1 d . . .
H25A H 0.2083 0.2639 -0.1793 0.072 Uiso 1 1 calc R . .
H25B H 0.1042 0.2209 -0.1983 0.072 Uiso 1 1 calc R . .
H25C H 0.1885 0.1650 -0.1924 0.072 Uiso 1 1 calc R . .
C26 C 0.0873(2) 0.1313(2) -0.0653(2) 0.0570(9) Uani 1 1 d . . .
H26A H 0.0812 0.1268 -0.0071 0.086 Uiso 1 1 calc R . .
H26B H 0.1111 0.0813 -0.0876 0.086 Uiso 1 1 calc R . .
H26C H 0.0265 0.1369 -0.0933 0.086 Uiso 1 1 calc R . .
C27 C 0.1129(2) 0.2874(2) -0.0451(2) 0.0509(8) Uani 1 1 d . . .
H27A H 0.1546 0.3376 -0.0515 0.076 Uiso 1 1 calc R . .
H27B H 0.1038 0.2828 0.0126 0.076 Uiso 1 1 calc R . .
H27C H 0.0530 0.2908 -0.0757 0.076 Uiso 1 1 calc R . .
C28 C 0.16064(19) 0.49181(17) 0.32042(15) 0.0325(5) Uani 1 1 d . . .
H28A H 0.1956 0.4749 0.3688 0.049 Uiso 1 1 calc R . .
H28B H 0.1000 0.4586 0.3123 0.049 Uiso 1 1 calc R . .
H28C H 0.1519 0.5508 0.3278 0.049 Uiso 1 1 calc R . .
C29 C 0.35060(18) 0.53873(15) 0.24891(17) 0.0311(5) Uani 1 1 d . . .
C30 C 0.3905(2) 0.51949(18) 0.33625(18) 0.0406(6) Uani 1 1 d . . .
H30A H 0.3938 0.4596 0.3384 0.061 Uiso 1 1 calc R . .
H30B H 0.3499 0.5378 0.3765 0.061 Uiso 1 1 calc R . .
H30C H 0.4528 0.5491 0.3483 0.061 Uiso 1 1 calc R . .
C31 C 0.3463(2) 0.63544(16) 0.2490(2) 0.0435(7) Uani 1 1 d . . .
H31A H 0.3039 0.6522 0.2883 0.065 Uiso 1 1 calc R . .
H31B H 0.3240 0.6499 0.1946 0.065 Uiso 1 1 calc R . .
H31C H 0.4083 0.6644 0.2640 0.065 Uiso 1 1 calc R . .
C32 C 0.4197(2) 0.51361(17) 0.1863(2) 0.0406(7) Uani 1 1 d . . .
H32A H 0.4229 0.4535 0.1854 0.061 Uiso 1 1 calc R . .
H32B H 0.4814 0.5428 0.2023 0.061 Uiso 1 1 calc R . .
H32C H 0.3980 0.5288 0.1321 0.061 Uiso 1 1 calc R . .
C33 C 0.15096(18) 0.51091(15) 0.13495(15) 0.0285(5) Uani 1 1 d . . .
C34 C 0.1139(2) 0.59646(18) 0.15741(19) 0.0426(7) Uani 1 1 d . . .
H34A H 0.1665 0.6392 0.1708 0.064 Uiso 1 1 calc R . .
H34B H 0.0774 0.5909 0.2044 0.064 Uiso 1 1 calc R . .
H34C H 0.0748 0.6124 0.1110 0.064 Uiso 1 1 calc R . .
C35 C 0.2046(2) 0.52014(19) 0.05686(16) 0.0393(6) Uani 1 1 d . . .
H35A H 0.2588 0.5615 0.0688 0.059 Uiso 1 1 calc R . .
H35B H 0.1636 0.5382 0.0129 0.059 Uiso 1 1 calc R . .
H35C H 0.2249 0.4665 0.0402 0.059 Uiso 1 1 calc R . .
C36 C 0.06453(19) 0.44458(18) 0.11429(16) 0.0361(6) Uani 1 1 d . . .
H36A H 0.0303 0.4381 0.1625 0.054 Uiso 1 1 calc R . .
H36B H 0.0853 0.3913 0.0973 0.054 Uiso 1 1 calc R . .
H36C H 0.0241 0.4630 0.0702 0.054 Uiso 1 1 calc R . .
C37 C 0.05779(17) 0.12814(15) 0.16782(15) 0.0276(5) Uani 1 1 d . . .
C38 C 0.04830(17) 0.27678(15) 0.24868(14) 0.0251(5) Uani 1 1 d . . .
C39 C -0.1243(2) 0.2412(2) 0.06480(18) 0.0475(7) Uani 1 1 d . . .
H39A H -0.0690 0.2686 0.0971 0.071 Uiso 1 1 calc R . .
H39B H -0.1478 0.2795 0.0264 0.071 Uiso 1 1 calc R . .
H39C H -0.1083 0.1916 0.0348 0.071 Uiso 1 1 calc R . .
C40 C -0.2787(2) 0.17580(18) 0.07402(17) 0.0363(6) Uani 1 1 d . . .
H40A H -0.2640 0.1253 0.0435 0.044 Uiso 1 1 calc R . .
H40B H -0.3037 0.2133 0.0345 0.044 Uiso 1 1 calc R . .
C41 C -0.3510(2) 0.15211(16) 0.13332(18) 0.0366(6) Uani 1 1 d . . .
H41A H -0.4074 0.1221 0.1034 0.044 Uiso 1 1 calc R . .
H41B H -0.3258 0.1152 0.1734 0.044 Uiso 1 1 calc R . .
C42 C -0.44890(19) 0.21298(18) 0.22736(17) 0.0361(6) Uani 1 1 d . . .
H42A H -0.4321 0.1741 0.2688 0.043 Uiso 1 1 calc R . .
H42B H -0.5061 0.1881 0.1948 0.043 Uiso 1 1 calc R . .
C43 C -0.46510(18) 0.29638(18) 0.26865(17) 0.0355(6) Uani 1 1 d . . .
H43A H -0.4738 0.3374 0.2273 0.043 Uiso 1 1 calc R . .
H43B H -0.5216 0.2897 0.2982 0.043 Uiso 1 1 calc R . .
C44 C -0.3928(2) 0.4063(2) 0.3633(2) 0.0446(7) Uani 1 1 d . . .
H44A H -0.3378 0.4236 0.4010 0.067 Uiso 1 1 calc R . .
H44B H -0.4483 0.4037 0.3932 0.067 Uiso 1 1 calc R . .
H44C H -0.3977 0.4466 0.3216 0.067 Uiso 1 1 calc R . .
C45 C -0.2278(3) 0.2788(2) 0.50099(19) 0.0519(8) Uani 1 1 d . . .
H45A H -0.2514 0.2241 0.4751 0.078 Uiso 1 1 calc R . .
H45B H -0.2799 0.3080 0.5168 0.078 Uiso 1 1 calc R . .
H45C H -0.1864 0.2720 0.5494 0.078 Uiso 1 1 calc R . .
C46 C -0.1410(2) 0.40827(18) 0.47903(17) 0.0364(6) Uani 1 1 d . . .
H46A H -0.0963 0.4034 0.5265 0.044 Uiso 1 1 calc R . .
H46B H -0.1923 0.4380 0.4977 0.044 Uiso 1 1 calc R . .
C47 C -0.09295(19) 0.45659(18) 0.41481(17) 0.0372(6) Uani 1 1 d . . .
H47A H -0.0638 0.5112 0.4389 0.045 Uiso 1 1 calc R . .
H47B H -0.0440 0.4255 0.3938 0.045 Uiso 1 1 calc R . .
C48 C -0.1235(2) 0.51187(17) 0.28343(19) 0.0408(7) Uani 1 1 d . . .
H48A H -0.0747 0.4815 0.2610 0.049 Uiso 1 1 calc R . .
H48B H -0.0954 0.5682 0.3037 0.049 Uiso 1 1 calc R . .
C49 C -0.2019(2) 0.51778(17) 0.2176(2) 0.0427(7) Uani 1 1 d . . .
H49A H -0.2520 0.5458 0.2408 0.051 Uiso 1 1 calc R . .
H49B H -0.1785 0.5507 0.1734 0.051 Uiso 1 1 calc R . .
C50 C -0.3193(2) 0.4334(2) 0.12935(18) 0.0469(7) Uani 1 1 d . . .
H50A H -0.3405 0.3760 0.1097 0.070 Uiso 1 1 calc R . .
H50B H -0.3044 0.4663 0.0833 0.070 Uiso 1 1 calc R . .
H50C H -0.3685 0.4570 0.1570 0.070 Uiso 1 1 calc R . .
C51 C -0.1314(2) 0.0983(2) 0.3128(3) 0.0582(9) Uani 1 1 d . . .
H51A H -0.0913 0.0891 0.3620 0.070 Uiso 1 1 calc R . .
H51B H -0.0950 0.1346 0.2780 0.070 Uiso 1 1 calc R . .
C52 C -0.1679(2) 0.0150(2) 0.2661(3) 0.0587(9) Uani 1 1 d . . .
H52A H -0.1264 -0.0281 0.2784 0.070 Uiso 1 1 calc R . .
H52B H -0.1735 0.0211 0.2068 0.070 Uiso 1 1 calc R . .
C53 C -0.2645(2) -0.00730(17) 0.29736(18) 0.0398(6) Uani 1 1 d . . .
H53A H -0.3139 -0.0136 0.2518 0.048 Uiso 1 1 calc R . .
H53B H -0.2663 -0.0596 0.3256 0.048 Uiso 1 1 calc R . .
C54 C -0.2768(2) 0.06706(17) 0.35707(17) 0.0376(6) Uani 1 1 d . . .
H54A H -0.3416 0.0808 0.3516 0.045 Uiso 1 1 calc R . .
H54B H -0.2610 0.0538 0.4139 0.045 Uiso 1 1 calc R . .

loop_
_atom_site_aniso_label
_atom_site_aniso_U_11
_atom_site_aniso_U_22
_atom_site_aniso_U_33
_atom_site_aniso_U_23
_atom_site_aniso_U_13
_atom_site_aniso_U_12
Co1 0.01962(16) 0.01881(14) 0.02018(15) -0.00089(12) 0.00294(11) 0.00204(11)
K1 0.0230(3) 0.0250(2) 0.0261(2) -0.0025(2) 0.00170(19) 0.00185(19)
Si1 0.0301(4) 0.0197(3) 0.0168(3) -0.0010(2) 0.0015(2) 0.0037(2)
Si2 0.0258(3) 0.0159(3) 0.0202(3) -0.0004(2) 0.0023(2) 0.0034(2)
Si3 0.0276(3) 0.0192(3) 0.0168(3) -0.0008(2) 0.0044(2) 0.0032(2)
Si4 0.0256(3) 0.0168(3) 0.0197(3) -0.0009(2) 0.0028(2) 0.0019(2)
Si5 0.0515(5) 0.0245(3) 0.0179(3) -0.0008(3) 0.0017(3) 0.0061(3)
Si6 0.0242(3) 0.0162(3) 0.0244(3) -0.0007(2) 0.0038(2) 0.0016(2)
Si7 0.0303(4) 0.0230(3) 0.0181(3) -0.0003(2) 0.0051(2) 0.0051(2)
Si8 0.0244(3) 0.0182(3) 0.0243(3) 0.0005(2) 0.0043(2) 0.0037(2)
O1 0.0352(11) 0.0304(9) 0.0447(11) -0.0059(9) -0.0026(8) -0.0045(8)
O2 0.0244(9) 0.0329(9) 0.0404(10) -0.0045(8) 0.0063(7) 0.0069(7)
O3 0.0327(10) 0.0464(11) 0.0281(9) -0.0077(8) 0.0013(7) 0.0024(8)
O4 0.0275(9) 0.0301(9) 0.0338(9) 0.0014(8) 0.0030(7) -0.0010(7)
O5 0.0248(10) 0.0447(11) 0.0437(11) -0.0050(9) -0.0011(8) 0.0064(8)
O6 0.0439(11) 0.0311(9) 0.0283(9) -0.0041(8) 0.0035(8) 0.0036(8)
O7 0.0293(10) 0.0331(9) 0.0380(10) -0.0010(8) 0.0049(8) -0.0001(7)
O8 0.0528(13) 0.0314(10) 0.0419(11) 0.0089(9) 0.0000(9) 0.0054(9)
O9 0.0446(12) 0.0264(9) 0.0515(12) 0.0002(9) 0.0137(9) 0.0003(8)
C1 0.163(4) 0.0261(15) 0.0296(15) -0.0041(13) 0.012(2) 0.013(2)
C2 0.0380(16) 0.0484(16) 0.0255(12) 0.0045(12) -0.0048(11) -0.0080(12)
C3 0.057(2) 0.061(2) 0.0434(17) -0.0001(16) -0.0082(15) 0.0296(17)
C4 0.074(2) 0.0542(19) 0.0320(15) 0.0035(15) -0.0160(15) -0.0032(17)
C5 0.048(2) 0.160(5) 0.056(2) 0.046(3) -0.0084(18) -0.034(3)
C6 0.0484(18) 0.0560(18) 0.0229(12) 0.0005(13) 0.0087(11) 0.0200(14)
C7 0.059(3) 0.085(3) 0.108(4) -0.030(3) 0.046(2) -0.024(2)
C8 0.079(3) 0.225(6) 0.062(2) 0.062(4) 0.035(2) 0.095(4)
C9 0.082(3) 0.098(3) 0.0273(15) -0.0002(18) 0.0222(16) 0.006(2)
C10 0.0389(15) 0.0279(12) 0.0296(12) -0.0049(10) 0.0040(11) -0.0013(11)
C11 0.0266(13) 0.0211(11) 0.0422(14) 0.0016(11) 0.0069(10) 0.0038(9)
C12 0.0270(14) 0.0367(14) 0.0505(16) 0.0075(13) 0.0002(12) 0.0047(11)
C13 0.0340(15) 0.0333(14) 0.0538(17) -0.0006(13) 0.0188(13) 0.0064(11)
C14 0.0381(16) 0.0244(12) 0.071(2) 0.0059(14) 0.0129(14) 0.0109(11)
C15 0.0286(13) 0.0216(11) 0.0275(12) 0.0018(10) 0.0036(9) 0.0004(9)
C16 0.0370(15) 0.0244(12) 0.0463(16) 0.0040(12) 0.0062(12) -0.0049(10)
C17 0.0321(14) 0.0351(13) 0.0401(14) 0.0076(12) 0.0123(11) 0.0034(11)
C18 0.0413(16) 0.0416(15) 0.0294(13) 0.0054(12) 0.0018(11) -0.0002(12)
C19 0.070(2) 0.0333(14) 0.0281(13) -0.0005(12) 0.0129(13) 0.0166(14)
C20 0.0305(14) 0.0359(13) 0.0256(11) 0.0043(11) 0.0074(10) 0.0072(10)
C21 0.054(2) 0.0347(15) 0.066(2) -0.0014(15) 0.0234(17) -0.0078(14)
C22 0.0265(16) 0.106(3) 0.062(2) 0.033(2) 0.0019(14) 0.0042(17)
C23 0.059(2) 0.067(2) 0.0383(16) -0.0014(15) 0.0272(15) -0.0069(17)
C24 0.0305(14) 0.0369(13) 0.0225(11) -0.0032(10) 0.0002(9) -0.0001(10)
C25 0.0499(19) 0.067(2) 0.0250(13) 0.0010(14) -0.0022(12) 0.0048(15)
C26 0.046(2) 0.072(2) 0.0448(17) 0.0046(17) -0.0047(14) -0.0228(17)
C27 0.0451(19) 0.064(2) 0.0442(17) -0.0052(16) -0.0076(14) 0.0213(16)
C28 0.0374(15) 0.0331(13) 0.0279(12) -0.0028(11) 0.0072(10) 0.0066(11)
C29 0.0298(13) 0.0184(11) 0.0453(15) 0.0013(11) 0.0052(11) 0.0029(9)
C30 0.0349(16) 0.0328(14) 0.0505(17) -0.0061(13) -0.0061(13) -0.0013(11)
C31 0.0440(17) 0.0195(12) 0.066(2) -0.0006(13) 0.0043(14) 0.0006(11)
C32 0.0289(14) 0.0323(13) 0.0621(19) 0.0052(13) 0.0145(13) 0.0006(11)
C33 0.0356(14) 0.0268(12) 0.0259(11) 0.0075(10) 0.0058(10) 0.0115(10)
C34 0.0486(18) 0.0345(14) 0.0488(17) 0.0083(13) 0.0039(13) 0.0220(13)
C35 0.0452(17) 0.0430(15) 0.0313(13) 0.0082(13) 0.0063(12) 0.0076(13)
C36 0.0342(15) 0.0441(15) 0.0305(13) 0.0026(12) -0.0014(11) 0.0094(12)
C37 0.0274(13) 0.0276(12) 0.0282(12) -0.0005(10) 0.0057(10) 0.0035(10)
C38 0.0234(12) 0.0239(11) 0.0270(11) -0.0004(9) 0.0006(9) 0.0006(9)
C39 0.0397(17) 0.070(2) 0.0322(14) -0.0014(15) 0.0037(12) 0.0063(15)
C40 0.0383(16) 0.0355(14) 0.0328(13) -0.0070(12) -0.0046(11) 0.0043(11)
C41 0.0374(16) 0.0280(13) 0.0415(15) -0.0031(12) -0.0044(12) -0.0005(11)
C42 0.0279(14) 0.0443(15) 0.0345(13) 0.0086(12) 0.0026(11) -0.0065(11)
C43 0.0200(13) 0.0515(16) 0.0348(13) 0.0070(13) 0.0029(10) 0.0007(11)
C44 0.0317(16) 0.0512(17) 0.0510(18) -0.0053(14) 0.0093(13) 0.0057(13)
C45 0.076(2) 0.0447(17) 0.0354(15) 0.0064(14) 0.0129(15) 0.0008(16)
C46 0.0348(15) 0.0418(15) 0.0309(13) -0.0139(12) -0.0004(11) 0.0071(12)
C47 0.0310(15) 0.0364(14) 0.0416(15) -0.0111(12) 0.0006(11) 0.0017(11)
C48 0.0376(16) 0.0298(13) 0.0562(18) 0.0039(13) 0.0167(13) -0.0009(11)
C49 0.0499(18) 0.0287(13) 0.0521(18) 0.0111(13) 0.0125(14) 0.0060(12)
C50 0.056(2) 0.0484(17) 0.0382(15) 0.0158(15) 0.0043(14) 0.0064(15)
C51 0.0350(18) 0.0466(18) 0.092(3) -0.0089(18) 0.0154(17) -0.0021(14)
C52 0.0425(19) 0.0464(18) 0.087(3) -0.0099(18) 0.0137(18) 0.0076(15)
C53 0.0471(17) 0.0321(13) 0.0393(15) 0.0009(12) 0.0049(12) 0.0007(12)
C54 0.0423(16) 0.0352(14) 0.0351(14) 0.0025(12) 0.0094(12) -0.0021(12)

loop_
_geom_bond_atom_site_label_1
_geom_bond_atom_site_label_2
_geom_bond_distance
_geom_bond_site_symmetry_2
_geom_bond_publ_flag
Co1 C38 1.718(2) . ?
Co1 C37 1.741(3) . ?
Co1 Si1 2.3935(7) . ?
Co1 Si3 2.4054(7) . ?
Co1 Si4 2.4082(7) . ?
Co1 Si2 2.4225(7) . ?
K1 O6 2.7490(18) . ?
K1 O8 2.7517(19) . ?
K1 O5 2.7583(19) . ?
K1 O9 2.7640(19) . ?
K1 O3 2.7966(19) . ?
K1 O4 2.8150(18) . ?
K1 O2 2.8168(18) . ?
K1 O7 2.9165(19) . ?
K1 C41 3.499(3) . ?
K1 C47 3.506(3) . ?
K1 C51 3.509(4) . ?
K1 C48 3.518(3) . ?
Si1 Si2 2.2570(9) . ?
Si1 Si4 2.3154(8) . ?
Si1 Si5 2.3721(9) . ?
Si2 Si3 2.3081(8) . ?
Si2 Si6 2.3735(9) . ?
Si3 Si4 2.2588(9) . ?
Si3 Si7 2.3740(9) . ?
Si4 Si8 2.3752(9) . ?
Si5 C1 1.889(3) . ?
Si5 C6 1.925(3) . ?
Si5 C2 1.934(3) . ?
Si6 C10 1.879(3) . ?
Si6 C11 1.930(3) . ?
Si6 C15 1.933(2) . ?
Si7 C19 1.887(3) . ?
Si7 C24 1.921(3) . ?
Si7 C20 1.931(3) . ?
Si8 C28 1.883(3) . ?
Si8 C29 1.926(3) . ?
Si8 C33 1.931(2) . ?
O1 C37 1.170(3) . ?
O2 C38 1.184(3) . ?
O3 C40 1.413(3) . ?
O3 C39 1.436(3) . ?
O4 C41 1.421(3) . ?
O4 C42 1.433(3) . ?
O5 C44 1.419(3) . ?
O5 C43 1.424(3) . ?
O6 C46 1.411(3) . ?
O6 C45 1.422(3) . ?
O7 C47 1.421(3) . ?
O7 C48 1.423(3) . ?
O8 C49 1.411(3) . ?
O8 C50 1.427(4) . ?
O9 C54 1.423(3) . ?
O9 C51 1.436(4) . ?
C1 H1A 0.9600 . ?
C1 H1B 0.9600 . ?
C1 H1C 0.9600 . ?
C2 C3 1.519(4) . ?
C2 C5 1.520(4) . ?
C2 C4 1.537(4) . ?
C3 H3A 0.9600 . ?
C3 H3B 0.9600 . ?
C3 H3C 0.9600 . ?
C4 H4A 0.9600 . ?
C4 H4B 0.9600 . ?
C4 H4C 0.9600 . ?
C5 H5A 0.9600 . ?
C5 H5B 0.9600 . ?
C5 H5C 0.9600 . ?
C6 C7 1.517(5) . ?
C6 C8 1.527(5) . ?
C6 C9 1.526(4) . ?
C7 H7A 0.9600 . ?
C7 H7B 0.9600 . ?
C7 H7C 0.9600 . ?
C8 H8A 0.9600 . ?
C8 H8B 0.9600 . ?
C8 H8C 0.9600 . ?
C9 H9A 0.9600 . ?
C9 H9B 0.9600 . ?
C9 H9C 0.9600 . ?
C10 H10A 0.9600 . ?
C10 H10B 0.9600 . ?
C10 H10C 0.9600 . ?
C11 C12 1.534(4) . ?
C11 C14 1.536(3) . ?
C11 C13 1.540(4) . ?
C12 H12A 0.9600 . ?
C12 H12B 0.9600 . ?
C12 H12C 0.9600 . ?
C13 H13A 0.9600 . ?
C13 H13B 0.9600 . ?
C13 H13C 0.9600 . ?
C14 H14A 0.9600 . ?
C14 H14B 0.9600 . ?
C14 H14C 0.9600 . ?
C15 C18 1.529(3) . ?
C15 C16 1.536(3) . ?
C15 C17 1.537(3) . ?
C16 H16A 0.9600 . ?
C16 H16B 0.9600 . ?
C16 H16C 0.9600 . ?
C17 H17A 0.9600 . ?
C17 H17B 0.9600 . ?
C17 H17C 0.9600 . ?
C18 H18A 0.9600 . ?
C18 H18B 0.9600 . ?
C18 H18C 0.9600 . ?
C19 H19A 0.9600 . ?
C19 H19B 0.9600 . ?
C19 H19C 0.9600 . ?
C20 C21 1.527(4) . ?
C20 C22 1.529(4) . ?
C20 C23 1.536(4) . ?
C21 H21A 0.9600 . ?
C21 H21B 0.9600 . ?
C21 H21C 0.9600 . ?
C22 H22A 0.9600 . ?
C22 H22B 0.9600 . ?
C22 H22C 0.9600 . ?
C23 H23A 0.9600 . ?
C23 H23B 0.9600 . ?
C23 H23C 0.9600 . ?
C24 C25 1.524(3) . ?
C24 C27 1.529(4) . ?
C24 C26 1.537(4) . ?
C25 H25A 0.9600 . ?
C25 H25B 0.9600 . ?
C25 H25C 0.9600 . ?
C26 H26A 0.9600 . ?
C26 H26B 0.9600 . ?
C26 H26C 0.9600 . ?
C27 H27A 0.9600 . ?
C27 H27B 0.9600 . ?
C27 H27C 0.9600 . ?
C28 H28A 0.9600 . ?
C28 H28B 0.9600 . ?
C28 H28C 0.9600 . ?
C29 C32 1.536(4) . ?
C29 C30 1.540(4) . ?
C29 C31 1.544(3) . ?
C30 H30A 0.9600 . ?
C30 H30B 0.9600 . ?
C30 H30C 0.9600 . ?
C31 H31A 0.9600 . ?
C31 H31B 0.9600 . ?
C31 H31C 0.9600 . ?
C32 H32A 0.9600 . ?
C32 H32B 0.9600 . ?
C32 H32C 0.9600 . ?
C33 C36 1.538(4) . ?
C33 C35 1.538(3) . ?
C33 C34 1.545(3) . ?
C34 H34A 0.9600 . ?
C34 H34B 0.9600 . ?
C34 H34C 0.9600 . ?
C35 H35A 0.9600 . ?
C35 H35B 0.9600 . ?
C35 H35C 0.9600 . ?
C36 H36A 0.9600 . ?
C36 H36B 0.9600 . ?
C36 H36C 0.9600 . ?
C39 H39A 0.9600 . ?
C39 H39B 0.9600 . ?
C39 H39C 0.9600 . ?
C40 C41 1.500(4) . ?
C40 H40A 0.9700 . ?
C40 H40B 0.9700 . ?
C41 H41A 0.9700 . ?
C41 H41B 0.9700 . ?
C42 C43 1.499(4) . ?
C42 H42A 0.9700 . ?
C42 H42B 0.9700 . ?
C43 H43A 0.9700 . ?
C43 H43B 0.9700 . ?
C44 H44A 0.9600 . ?
C44 H44B 0.9600 . ?
C44 H44C 0.9600 . ?
C45 H45A 0.9600 . ?
C45 H45B 0.9600 . ?
C45 H45C 0.9600 . ?
C46 C47 1.496(4) . ?
C46 H46A 0.9700 . ?
C46 H46B 0.9700 . ?
C47 H47A 0.9700 . ?
C47 H47B 0.9700 . ?
C48 C49 1.494(4) . ?
C48 H48A 0.9700 . ?
C48 H48B 0.9700 . ?
C49 H49A 0.9700 . ?
C49 H49B 0.9700 . ?
C50 H50A 0.9600 . ?
C50 H50B 0.9600 . ?
C50 H50C 0.9600 . ?
C51 C52 1.508(5) . ?
C51 H51A 0.9700 . ?
C51 H51B 0.9700 . ?
C52 C53 1.521(4) . ?
C52 H52A 0.9700 . ?
C52 H52B 0.9700 . ?
C53 C54 1.519(4) . ?
C53 H53A 0.9700 . ?
C53 H53B 0.9700 . ?
C54 H54A 0.9700 . ?
C54 H54B 0.9700 . ?
